data_7022102
loop_
_publ_author_name
'Devillers, Charles H.'
'Milet, Anne'
'Moutet, Jean-Claude'
'P\'ecaut, Jacques'
'Royal, Guy'
'Saint-Aman, Eric'
'Bucher, Christophe'

_publ_section_title
;
 Long-range electronic connection in picket-fence like ferrocene-porphyrin
 derivatives.
;
_journal_issue 4
_journal_name_full 'Dalton transactions (Cambridge, England : 2003)'
_journal_page_first 1196
_journal_page_last 1209
_journal_paper_doi 10.1039/c2dt31667f
_journal_volume 42
_journal_year 2013
_chemical_formula_sum 'C58 H48 Fe2 N4 O4 Zn'
_chemical_formula_weight 1042.07
_chemical_name_systematic
;
?
;
_space_group_IT_number 2
_symmetry_cell_setting triclinic
_symmetry_space_group_name_Hall '-P 1'
_symmetry_space_group_name_H-M 'P -1'
_atom_sites_solution_hydrogens difmap
_atom_sites_solution_primary direct
_atom_sites_solution_secondary difmap
_audit_creation_method SHELXL-97
_cell_angle_alpha 67.731(5)
_cell_angle_beta 72.240(5)
_cell_angle_gamma 76.832(5)
_cell_formula_units_Z 1
_cell_length_a 8.236(2)
_cell_length_b 12.414(4)
_cell_length_c 12.620(4)
_cell_measurement_reflns_used 3967
_cell_measurement_temperature 223(2)
_cell_measurement_theta_max 26.37
_cell_measurement_theta_min 1.79
_cell_volume 1127.9(6)
_computing_cell_refinement 'Bruker SMART'
_computing_data_collection 'Bruker SMART'
_computing_data_reduction 'Bruker SAINT'
_computing_molecular_graphics 'Bruker SHELXTL'
_computing_publication_material 'Bruker SHELXTL'
_computing_structure_refinement 'SHELXL-97 (Sheldrick, 1997)'
_computing_structure_solution 'SHELXS-97 (Sheldrick, 1990)'
_diffrn_ambient_temperature 223(2)
_diffrn_measured_fraction_theta_full 0.968
_diffrn_measured_fraction_theta_max 0.968
_diffrn_measurement_device_type 'CCD area detector'
_diffrn_measurement_method 'phi and omega scans'
_diffrn_radiation_monochromator graphite
_diffrn_radiation_source 'fine-focus sealed tube'
_diffrn_radiation_type MoK\a
_diffrn_radiation_wavelength 0.71073
_diffrn_reflns_av_R_equivalents 0.0132
_diffrn_reflns_av_sigmaI/netI 0.0258
_diffrn_reflns_limit_h_max 9
_diffrn_reflns_limit_h_min -10
_diffrn_reflns_limit_k_max 11
_diffrn_reflns_limit_k_min -15
_diffrn_reflns_limit_l_max 13
_diffrn_reflns_limit_l_min -15
_diffrn_reflns_number 6557
_diffrn_reflns_theta_full 26.37
_diffrn_reflns_theta_max 26.37
_diffrn_reflns_theta_min 1.79
_exptl_absorpt_coefficient_mu 1.219
_exptl_absorpt_correction_T_max 0.941
_exptl_absorpt_correction_T_min 0.929
_exptl_absorpt_correction_type multi-scan
_exptl_absorpt_process_details SADABS
_exptl_crystal_colour dark
_exptl_crystal_density_diffrn 1.534
_exptl_crystal_density_method 'not measured'
_exptl_crystal_description needle
_exptl_crystal_F_000 538
_exptl_crystal_size_max 0.30
_exptl_crystal_size_mid 0.05
_exptl_crystal_size_min 0.05
_refine_diff_density_max 0.534
_refine_diff_density_min -0.521
_refine_diff_density_rms 0.068
_refine_ls_extinction_method none
_refine_ls_goodness_of_fit_ref 1.109
_refine_ls_hydrogen_treatment refall
_refine_ls_matrix_type full
_refine_ls_number_parameters 409
_refine_ls_number_reflns 4461
_refine_ls_number_restraints 0
_refine_ls_restrained_S_all 1.109
_refine_ls_R_factor_all 0.0483
_refine_ls_R_factor_gt 0.0418
_refine_ls_shift/su_max 0.001
_refine_ls_shift/su_mean 0.000
_refine_ls_structure_factor_coef Fsqd
_refine_ls_weighting_details 'calc w=1/[\s^2^(Fo^2^)+(0.0445P)^2^+1.5379P] where P=(Fo^2^+2Fc^2^)/3'
_refine_ls_weighting_scheme calc
_refine_ls_wR_factor_gt 0.1023
_refine_ls_wR_factor_ref 0.1049
_reflns_number_gt 3967
_reflns_number_total 4461
_reflns_threshold_expression >2sigma(I)
_cod_data_source_file c2dt31667f.txt
_cod_data_source_block 8Zn
_cod_depositor_comments
;
The following automatic conversions were performed:

'_symmetry_cell_setting' value 'Triclinic' changed to 'triclinic'
according to /home/saulius/struct/CIF-dictionaries/cif_core.dic
dictionary named 'cif_core.dic' version 2.4.2 from 2011-04-26.

Automatic conversion script
Id: cif_fix_values 1891 2012-01-12 08:04:46Z andrius 
;
_cod_original_sg_symbol_H-M P-1
_cod_database_code 7022102

loop_
_symmetry_equiv_pos_as_xyz
'x, y, z'
'-x, -y, -z'

loop_
_atom_site_label
_atom_site_type_symbol
_atom_site_fract_x
_atom_site_fract_y
_atom_site_fract_z
_atom_site_U_iso_or_equiv
_atom_site_adp_type
_atom_site_occupancy
_atom_site_symmetry_multiplicity
_atom_site_calc_flag
_atom_site_refinement_flags
Zn Zn 0.0000 1.0000 0.0000 0.02685(14) Uani 1 2 d S
Fe Fe 0.72450(5) 0.77907(4) -0.25174(4) 0.02789(13) Uani 1 1 d .
N1 N 0.1263(3) 1.0612(2) -0.17384(19) 0.0226(5) Uani 1 1 d .
N2 N 0.2319(3) 0.9155(2) 0.03815(19) 0.0227(5) Uani 1 1 d .
C1 C 0.0544(4) 1.1447(2) -0.2618(2) 0.0229(5) Uani 1 1 d .
C2 C 0.1883(4) 1.1853(2) -0.3659(2) 0.0265(6) Uani 1 1 d .
H2 H 0.168(4) 1.244(3) -0.435(3) 0.029(8) Uiso 1 1 d .
C3 C 0.3385(4) 1.1252(3) -0.3420(2) 0.0272(6) Uani 1 1 d .
H3 H 0.442(5) 1.133(3) -0.387(3) 0.036(9) Uiso 1 1 d .
C4 C 0.3001(3) 1.0454(2) -0.2218(2) 0.0233(6) Uani 1 1 d .
C5 C 0.4234(3) 0.9660(2) -0.1628(2) 0.0228(5) Uani 1 1 d .
C6 C 0.3907(3) 0.9100(2) -0.0395(2) 0.0233(6) Uani 1 1 d .
C7 C 0.5144(4) 0.8357(3) 0.0262(3) 0.0289(6) Uani 1 1 d .
H7 H 0.626(5) 0.819(3) -0.006(3) 0.032(9) Uiso 1 1 d .
C8 C 0.4303(4) 0.7967(3) 0.1404(3) 0.0283(6) Uani 1 1 d .
H8 H 0.469(5) 0.749(3) 0.203(3) 0.044(10) Uiso 1 1 d .
C9 C 0.2521(3) 0.8439(2) 0.1485(2) 0.0228(5) Uani 1 1 d .
C10 C 0.5946(4) 0.9413(2) -0.2398(2) 0.0243(6) Uani 1 1 d .
C11 C 0.6216(4) 0.9325(3) -0.3546(3) 0.0277(6) Uani 1 1 d .
H11 H 0.533(5) 0.936(3) -0.385(3) 0.034(9) Uiso 1 1 d .
C12 C 0.8010(4) 0.9128(3) -0.4036(3) 0.0325(7) Uani 1 1 d .
H12 H 0.852(5) 0.903(3) -0.478(3) 0.038(9) Uiso 1 1 d .
C13 C 0.8871(4) 0.9057(3) -0.3188(3) 0.0306(6) Uani 1 1 d .
H13 H 1.005(5) 0.890(3) -0.329(3) 0.038(9) Uiso 1 1 d .
C14 C 0.7618(4) 0.9234(2) -0.2194(3) 0.0266(6) Uani 1 1 d .
H14 H 0.787(4) 0.929(3) -0.155(3) 0.029(8) Uiso 1 1 d .
C15 C 0.5710(4) 0.6492(3) -0.1628(3) 0.0389(8) Uani 1 1 d .
C16 C 0.6468(4) 0.6506(3) -0.2816(3) 0.0395(8) Uani 1 1 d .
H16 H 0.585(5) 0.661(3) -0.342(3) 0.041(10) Uiso 1 1 d .
C17 C 0.8272(5) 0.6302(3) -0.2961(4) 0.0426(8) Uani 1 1 d .
H17 H 0.910(6) 0.626(4) -0.365(4) 0.057(12) Uiso 1 1 d .
C18 C 0.8634(5) 0.6182(3) -0.1892(4) 0.0454(9) Uani 1 1 d .
H18 H 0.971(6) 0.612(4) -0.176(4) 0.063(13) Uiso 1 1 d .
C19 C 0.7070(5) 0.6297(3) -0.1062(3) 0.0421(8) Uani 1 1 d .
H19 H 0.695(5) 0.621(3) -0.028(4) 0.046(11) Uiso 1 1 d .
C20 C 0.3886(5) 0.6802(3) -0.1118(4) 0.0501(9) Uani 1 1 d .
H20 H 0.358(6) 0.686(4) -0.028(4) 0.062(12) Uiso 1 1 d .
C21 C 0.1209(4) 0.8152(2) 0.2521(2) 0.0225(5) Uani 1 1 d .
C22 C 0.1731(3) 0.7309(2) 0.3618(2) 0.0230(6) Uani 1 1 d .
C23 C 0.1802(5) 0.6112(3) 0.3899(3) 0.0376(7) Uani 1 1 d .
H23 H 0.157(5) 0.586(3) 0.342(4) 0.051(11) Uiso 1 1 d .
C24 C 0.2291(5) 0.5330(3) 0.4905(3) 0.0398(8) Uani 1 1 d .
H24 H 0.233(5) 0.457(4) 0.508(3) 0.049(11) Uiso 1 1 d .
C25 C 0.2715(4) 0.5716(3) 0.5665(3) 0.0318(7) Uani 1 1 d .
C26 C 0.2630(4) 0.6915(3) 0.5393(3) 0.0347(7) Uani 1 1 d .
H26 H 0.282(4) 0.714(3) 0.587(3) 0.027(9) Uiso 1 1 d .
C27 C 0.2142(4) 0.7701(3) 0.4385(3) 0.0299(6) Uani 1 1 d .
H27 H 0.206(4) 0.849(3) 0.421(3) 0.035(9) Uiso 1 1 d .
C28 C 0.3228(6) 0.4858(4) 0.6768(4) 0.0494(10) Uani 1 1 d .
H28A H 0.294(8) 0.510(5) 0.734(6) 0.09(2) Uiso 1 1 d .
H28B H 0.425(9) 0.483(5) 0.673(5) 0.10(2) Uiso 1 1 d .
H28C H 0.289(8) 0.425(5) 0.696(5) 0.10(2) Uiso 1 1 d .
C31 C -0.0440(6) 0.7107(4) 0.0706(4) 0.0435(8) Uani 1 1 d .
H31A H 0.052(6) 0.683(4) 0.103(4) 0.058(12) Uiso 1 1 d .
H31B H -0.056(5) 0.656(3) 0.050(3) 0.034(9) Uiso 1 1 d .
H31C H -0.131(6) 0.728(4) 0.123(4) 0.066(15) Uiso 1 1 d .
O1 O 0.2732(3) 0.7039(3) -0.1618(3) 0.0616(8) Uani 1 1 d .
O2 O -0.0174(3) 0.8142(2) -0.0265(2) 0.0416(6) Uani 1 1 d .
H2O H 0.081(7) 0.787(5) -0.085(5) 0.100(19) Uiso 1 1 d .

loop_
_atom_site_aniso_label
_atom_site_aniso_U_11
_atom_site_aniso_U_22
_atom_site_aniso_U_33
_atom_site_aniso_U_23
_atom_site_aniso_U_13
_atom_site_aniso_U_12
Zn 0.0192(2) 0.0370(3) 0.0158(2) -0.00143(19) -0.00584(17) 0.00182(18)
Fe 0.0239(2) 0.0272(2) 0.0313(2) -0.01258(18) -0.00358(17) -0.00001(16)
N1 0.0232(11) 0.0248(12) 0.0164(11) -0.0051(9) -0.0066(9) 0.0028(9)
N2 0.0224(11) 0.0245(11) 0.0179(11) -0.0056(9) -0.0065(9) 0.0029(9)
C1 0.0268(14) 0.0232(13) 0.0174(13) -0.0069(10) -0.0066(11) 0.0010(11)
C2 0.0317(15) 0.0237(14) 0.0187(13) -0.0035(11) -0.0060(11) 0.0001(11)
C3 0.0240(15) 0.0304(15) 0.0202(14) -0.0050(12) -0.0024(11) -0.0003(12)
C4 0.0241(14) 0.0239(13) 0.0204(13) -0.0079(11) -0.0045(10) -0.0005(11)
C5 0.0216(13) 0.0239(13) 0.0215(13) -0.0086(11) -0.0047(10) 0.0011(10)
C6 0.0236(13) 0.0228(13) 0.0215(13) -0.0077(11) -0.0067(11) 0.0028(10)
C7 0.0227(15) 0.0340(16) 0.0247(14) -0.0091(12) -0.0068(12) 0.0068(12)
C8 0.0278(15) 0.0286(15) 0.0236(14) -0.0044(12) -0.0112(12) 0.0047(12)
C9 0.0240(14) 0.0224(13) 0.0202(13) -0.0057(11) -0.0091(11) 0.0031(10)
C10 0.0248(14) 0.0235(13) 0.0219(13) -0.0070(11) -0.0054(11) 0.0008(11)
C11 0.0268(15) 0.0291(15) 0.0259(14) -0.0100(12) -0.0068(12) 0.0009(12)
C12 0.0346(16) 0.0323(16) 0.0254(15) -0.0114(13) 0.0022(13) -0.0037(13)
C13 0.0228(15) 0.0275(15) 0.0355(16) -0.0080(13) -0.0031(12) -0.0013(12)
C14 0.0251(14) 0.0265(14) 0.0283(15) -0.0095(12) -0.0069(12) -0.0022(11)
C15 0.0361(18) 0.0314(16) 0.047(2) -0.0166(15) -0.0010(15) -0.0065(13)
C16 0.0341(17) 0.0371(18) 0.053(2) -0.0255(16) -0.0021(15) -0.0082(14)
C17 0.0380(19) 0.0342(18) 0.056(2) -0.0264(17) -0.0008(17) -0.0007(14)
C18 0.0373(19) 0.0290(17) 0.064(2) -0.0130(16) -0.0140(17) 0.0056(14)
C19 0.048(2) 0.0301(17) 0.040(2) -0.0063(15) -0.0079(16) -0.0037(15)
C20 0.041(2) 0.051(2) 0.058(2) -0.0277(19) 0.0063(18) -0.0140(17)
C21 0.0261(14) 0.0213(13) 0.0184(13) -0.0051(10) -0.0082(10) 0.0013(10)
C22 0.0201(13) 0.0245(13) 0.0193(13) -0.0043(11) -0.0057(10) 0.0029(10)
C23 0.054(2) 0.0282(16) 0.0345(17) -0.0103(14) -0.0207(16) 0.0009(14)
C24 0.053(2) 0.0211(16) 0.0381(18) -0.0021(14) -0.0154(16) 0.0018(14)
C25 0.0200(14) 0.0369(17) 0.0230(14) 0.0032(12) -0.0042(11) 0.0011(12)
C26 0.0381(18) 0.0409(18) 0.0256(16) -0.0046(14) -0.0153(13) -0.0067(14)
C27 0.0343(16) 0.0252(15) 0.0283(15) -0.0023(12) -0.0139(13) -0.0034(12)
C28 0.045(2) 0.051(3) 0.031(2) 0.0100(18) -0.0147(17) -0.0003(19)
C31 0.044(2) 0.040(2) 0.047(2) -0.0092(17) -0.0146(18) -0.0104(17)
O1 0.0308(14) 0.094(2) 0.071(2) -0.0459(18) -0.0012(13) -0.0115(14)
O2 0.0362(13) 0.0463(14) 0.0371(13) -0.0108(11) -0.0094(10) -0.0001(11)

loop_
_atom_type_symbol
_atom_type_description
_atom_type_scat_dispersion_real
_atom_type_scat_dispersion_imag
_atom_type_scat_source
C C 0.0033 0.0016 'International Tables Vol C Tables 4.2.6.8 and 6.1.1.4'
H H 0.0000 0.0000 'International Tables Vol C Tables 4.2.6.8 and 6.1.1.4'
N N 0.0061 0.0033 'International Tables Vol C Tables 4.2.6.8 and 6.1.1.4'
O O 0.0106 0.0060 'International Tables Vol C Tables 4.2.6.8 and 6.1.1.4'
Fe Fe 0.3463 0.8444 'International Tables Vol C Tables 4.2.6.8 and 6.1.1.4'
Zn Zn 0.2839 1.4301 'International Tables Vol C Tables 4.2.6.8 and 6.1.1.4'

loop_
_geom_angle_atom_site_label_1
_geom_angle_atom_site_label_2
_geom_angle_atom_site_label_3
_geom_angle
_geom_angle_site_symmetry_1
_geom_angle_site_symmetry_3
N1 Zn N1 180.0 2_575 .
N1 Zn N2 91.38(9) 2_575 .
N1 Zn N2 88.62(9) . .
N1 Zn N2 88.62(9) 2_575 2_575
N1 Zn N2 91.38(9) . 2_575
N2 Zn N2 180.00(15) . 2_575
C11 Fe C15 117.14(14) . .
C11 Fe C12 40.94(12) . .
C15 Fe C12 147.51(14) . .
C11 Fe C16 105.65(14) . .
C15 Fe C16 41.14(14) . .
C12 Fe C16 112.29(14) . .
C11 Fe C19 152.37(14) . .
C15 Fe C19 41.07(15) . .
C12 Fe C19 166.68(14) . .
C16 Fe C19 69.11(16) . .
C11 Fe C17 126.46(15) . .
C15 Fe C17 68.08(14) . .
C12 Fe C17 104.08(14) . .
C16 Fe C17 40.43(14) . .
C19 Fe C17 67.94(16) . .
C11 Fe C13 68.30(12) . .
C15 Fe C13 171.79(14) . .
C12 Fe C13 40.58(13) . .
C16 Fe C13 145.52(13) . .
C19 Fe C13 131.55(14) . .
C17 Fe C13 114.38(14) . .
C11 Fe C18 164.96(14) . .
C15 Fe C18 68.01(15) . .
C12 Fe C18 127.12(14) . .
C16 Fe C18 68.27(16) . .
C19 Fe C18 40.07(15) . .
C17 Fe C18 40.25(16) . .
C13 Fe C18 108.41(14) . .
C11 Fe C14 67.77(12) . .
C15 Fe C14 134.64(13) . .
C12 Fe C14 67.71(12) . .
C16 Fe C14 170.48(13) . .
C19 Fe C14 113.25(14) . .
C17 Fe C14 149.02(13) . .
C13 Fe C14 39.92(12) . .
C18 Fe C14 119.82(14) . .
C11 Fe C10 40.92(11) . .
C15 Fe C10 111.65(12) . .
C12 Fe C10 68.65(12) . .
C16 Fe C10 130.56(13) . .
C19 Fe C10 121.26(13) . .
C17 Fe C10 166.68(14) . .
C13 Fe C10 67.91(12) . .
C18 Fe C10 152.93(14) . .
C14 Fe C10 40.03(11) . .
C4 N1 C1 106.7(2) . .
C4 N1 Zn 127.46(18) . .
C1 N1 Zn 124.84(18) . .
C9 N2 C6 106.9(2) . .
C9 N2 Zn 124.73(18) . .
C6 N2 Zn 128.09(18) . .
N1 C1 C21 125.9(2) . 2_575
N1 C1 C2 109.3(2) . .
C21 C1 C2 124.8(2) 2_575 .
C3 C2 C1 107.5(2) . .
C3 C2 H2 129(2) . .
C1 C2 H2 123(2) . .
C2 C3 C4 107.4(3) . .
C2 C3 H3 128(2) . .
C4 C3 H3 124(2) . .
N1 C4 C5 125.8(2) . .
N1 C4 C3 109.1(2) . .
C5 C4 C3 125.1(2) . .
C6 C5 C4 123.9(2) . .
C6 C5 C10 120.3(2) . .
C4 C5 C10 115.9(2) . .
N2 C6 C5 124.9(2) . .
N2 C6 C7 108.7(2) . .
C5 C6 C7 126.3(3) . .
C8 C7 C6 107.6(3) . .
C8 C7 H7 128(2) . .
C6 C7 H7 124(2) . .
C7 C8 C9 107.6(3) . .
C7 C8 H8 130(2) . .
C9 C8 H8 122(2) . .
N2 C9 C21 126.3(2) . .
N2 C9 C8 109.1(2) . .
C21 C9 C8 124.5(2) . .
C14 C10 C11 106.0(2) . .
C14 C10 C5 129.2(3) . .
C11 C10 C5 124.8(3) . .
C14 C10 Fe 69.79(16) . .
C11 C10 Fe 66.97(16) . .
C5 C10 Fe 128.23(19) . .
C12 C11 C10 109.1(3) . .
C12 C11 Fe 70.12(17) . .
C10 C11 Fe 72.11(16) . .
C12 C11 H11 129(2) . .
C10 C11 H11 122(2) . .
Fe C11 H11 122(2) . .
C11 C12 C13 107.5(3) . .
C11 C12 Fe 68.94(17) . .
C13 C12 Fe 70.49(18) . .
C11 C12 H12 125(2) . .
C13 C12 H12 127(2) . .
Fe C12 H12 124(2) . .
C14 C13 C12 108.3(3) . .
C14 C13 Fe 71.09(17) . .
C12 C13 Fe 68.93(18) . .
C14 C13 H13 128(2) . .
C12 C13 H13 123(2) . .
Fe C13 H13 124(2) . .
C13 C14 C10 109.1(3) . .
C13 C14 Fe 69.00(17) . .
C10 C14 Fe 70.18(16) . .
C13 C14 H14 124(2) . .
C10 C14 H14 126(2) . .
Fe C14 H14 131(2) . .
C16 C15 C19 108.1(3) . .
C16 C15 C20 126.5(4) . .
C19 C15 C20 124.7(3) . .
C16 C15 Fe 69.55(19) . .
C19 C15 Fe 70.05(19) . .
C20 C15 Fe 119.0(2) . .
C17 C16 C15 107.1(3) . .
C17 C16 Fe 70.38(19) . .
C15 C16 Fe 69.30(19) . .
C17 C16 H16 126(2) . .
C15 C16 H16 127(2) . .
Fe C16 H16 127(2) . .
C18 C17 C16 108.7(3) . .
C18 C17 Fe 70.0(2) . .
C16 C17 Fe 69.20(19) . .
C18 C17 H17 125(3) . .
C16 C17 H17 127(3) . .
Fe C17 H17 126(3) . .
C19 C18 C17 108.8(3) . .
C19 C18 Fe 69.7(2) . .
C17 C18 Fe 69.8(2) . .
C19 C18 H18 124(3) . .
C17 C18 H18 127(3) . .
Fe C18 H18 122(3) . .
C18 C19 C15 107.3(3) . .
C18 C19 Fe 70.2(2) . .
C15 C19 Fe 68.9(2) . .
C18 C19 H19 126(2) . .
C15 C19 H19 126(2) . .
Fe C19 H19 129(2) . .
O1 C20 C15 125.3(4) . .
O1 C20 H20 118(2) . .
C15 C20 H20 116(2) . .
C1 C21 C9 126.0(2) 2_575 .
C1 C21 C22 117.2(2) 2_575 .
C9 C21 C22 116.8(2) . .
C23 C22 C27 117.8(3) . .
C23 C22 C21 120.8(3) . .
C27 C22 C21 121.4(3) . .
C22 C23 C24 121.1(3) . .
C22 C23 H23 118(3) . .
C24 C23 H23 121(3) . .
C25 C24 C23 121.2(3) . .
C25 C24 H24 118(3) . .
C23 C24 H24 120(3) . .
C24 C25 C26 117.9(3) . .
C24 C25 C28 120.9(4) . .
C26 C25 C28 121.2(4) . .
C25 C26 C27 121.0(3) . .
C25 C26 H26 118(2) . .
C27 C26 H26 121(2) . .
C22 C27 C26 121.0(3) . .
C22 C27 H27 117(2) . .
C26 C27 H27 122(2) . .
C25 C28 H28A 115(4) . .
C25 C28 H28B 112(4) . .
H28A C28 H28B 91(5) . .
C25 C28 H28C 111(4) . .
H28A C28 H28C 110(6) . .
H28B C28 H28C 116(6) . .
O2 C31 H31A 111(3) . .
O2 C31 H31B 111(2) . .
H31A C31 H31B 106(3) . .
O2 C31 H31C 107(3) . .
H31A C31 H31C 108(4) . .
H31B C31 H31C 113(4) . .
C31 O2 H2O 103(3) . .

loop_
_geom_bond_atom_site_label_1
_geom_bond_atom_site_label_2
_geom_bond_distance
_geom_bond_site_symmetry_2
Zn N1 2.044(2) 2_575
Zn N1 2.044(2) .
Zn N2 2.060(2) .
Zn N2 2.060(2) 2_575
Fe C11 2.023(3) .
Fe C15 2.037(3) .
Fe C12 2.038(3) .
Fe C16 2.040(3) .
Fe C19 2.053(4) .
Fe C17 2.056(3) .
Fe C13 2.059(3) .
Fe C18 2.058(3) .
Fe C14 2.086(3) .
Fe C10 2.092(3) .
N1 C4 1.374(4) .
N1 C1 1.381(3) .
N2 C9 1.376(3) .
N2 C6 1.379(4) .
C1 C21 1.399(4) 2_575
C1 C2 1.437(4) .
C2 C3 1.346(4) .
C2 H2 0.93(3) .
C3 C4 1.447(4) .
C3 H3 0.87(4) .
C4 C5 1.416(4) .
C5 C6 1.410(4) .
C5 C10 1.490(4) .
C6 C7 1.444(4) .
C7 C8 1.344(4) .
C7 H7 0.89(4) .
C8 C9 1.439(4) .
C8 H8 0.88(4) .
C9 C21 1.401(4) .
C10 C14 1.430(4) .
C10 C11 1.440(4) .
C11 C12 1.420(4) .
C11 H11 0.91(3) .
C12 C13 1.421(5) .
C12 H12 0.95(4) .
C13 C14 1.415(4) .
C13 H13 0.92(4) .
C14 H14 0.92(3) .
C15 C16 1.433(5) .
C15 C19 1.435(5) .
C15 C20 1.467(5) .
C16 C17 1.415(5) .
C16 H16 0.99(4) .
C17 C18 1.415(6) .
C17 H17 0.94(4) .
C18 C19 1.408(5) .
C18 H18 0.92(5) .
C19 H19 0.92(4) .
C20 O1 1.219(5) .
C20 H20 1.03(4) .
C21 C1 1.399(4) 2_575
C21 C22 1.502(4) .
C22 C23 1.383(4) .
C22 C27 1.386(4) .
C23 C24 1.384(5) .
C23 H23 0.86(4) .
C24 C25 1.379(5) .
C24 H24 0.88(4) .
C25 C26 1.385(5) .
C25 C28 1.510(4) .
C26 C27 1.387(4) .
C26 H26 0.81(3) .
C27 H27 0.91(4) .
C28 H28A 0.83(6) .
C28 H28B 0.83(6) .
C28 H28C 0.79(6) .
C31 O2 1.404(4) .
C31 H31A 0.94(5) .
C31 H31B 0.86(4) .
C31 H31C 0.86(5) .
O2 H2O 1.00(6) .

loop_
_geom_hbond_atom_site_label_D
_geom_hbond_atom_site_label_H
_geom_hbond_atom_site_label_A
_geom_hbond_distance_DH
_geom_hbond_distance_HA
_geom_hbond_distance_DA
_geom_hbond_angle_DHA
_geom_hbond_site_symmetry_A
O2 H2O O1 1.00(6) 1.90(6) 2.881(4) 166(5) .
C14 H14 O2 0.92(3) 2.46(3) 3.185(4) 135(3) 1_655
